data_4302906
loop_
_publ_author_name
'Feng-Zhao Yang'
'Yu-Heng Wang'
'Mu-Chieh Chang'
'Kuo-Hsuan Yu'
'Shou-Ling Huang'
'Yi-Hung Liu'
'Yu Wang'
'Shiuh-Tzung Liu'
'Jwu-Ting Chen'

_publ_section_title
;
Kinetic and Mechanistic Studies of Geometrical Isomerism in Neutral
Square-Planar Methylpalladium Complexes Bearing Unsymmetrical Bidentate
Ligands of \a-Aminoaldimines
;
_journal_name_full 'Inorganic Chemistry'
_journal_page_first 7639
_journal_page_last 7644
_journal_paper_doi 10.1021/ic900296y
_journal_volume 48
_journal_year 2009
_chemical_formula_sum 'C11 H24 Cl N2 Pd'
_chemical_formula_weight 326.17
_chemical_name_systematic
; 
 ? 
;
_space_group_IT_number 14
_symmetry_cell_setting monoclinic
_symmetry_space_group_name_Hall '-P 2ybc'
_symmetry_space_group_name_H-M 'P 1 21/c 1'
_atom_sites_solution_hydrogens geom
_atom_sites_solution_primary direct
_atom_sites_solution_secondary difmap
_audit_creation_method SHELXL-97
_cell_angle_alpha 90.00
_cell_angle_beta 103.832(5)
_cell_angle_gamma 90.00
_cell_formula_units_Z 4
_cell_length_a 7.3238(3)
_cell_length_b 13.2902(5)
_cell_length_c 15.2315(8)
_cell_measurement_reflns_used 4547
_cell_measurement_temperature 295(2)
_cell_measurement_theta_max 30.0030
_cell_measurement_theta_min 3.0523
_cell_volume 1439.56(11)
_computing_cell_refinement
; 
CrysAlis RED, Oxford Diffraction Ltd., 
Version 1.171.32.29 (release 10-06-2008 CrysAlis171 .NET) 
(compiled Jun 10 2008,16:49:55) 
Empirical absorption correction using spherical harmonics, 
 implemented in SCALE3 ABSPACK scaling algorithm. 
;
_computing_data_collection
; 
CrysAlis RED, Oxford Diffraction Ltd., 
Version 1.171.32.29 (release 10-06-2008 CrysAlis171 .NET) 
(compiled Jun 10 2008,16:49:55) 
Empirical absorption correction using spherical harmonics, 
 implemented in SCALE3 ABSPACK scaling algorithm. 
;
_computing_data_reduction
; 
CrysAlis RED, Oxford Diffraction Ltd., 
Version 1.171.32.29 (release 10-06-2008 CrysAlis171 .NET) 
(compiled Jun 10 2008,16:49:55) 
Empirical absorption correction using spherical harmonics, 
 implemented in SCALE3 ABSPACK scaling algorithm. 
;
_computing_molecular_graphics SHELXTL
_computing_publication_material SHELXTL
_computing_structure_refinement 'SHELXL-97 (Sheldrick, 1997)'
_computing_structure_solution 'SHELXS-97 (Sheldrick, 1990)'
_diffrn_ambient_temperature 295(2)
_diffrn_measured_fraction_theta_full 0.971
_diffrn_measured_fraction_theta_max 0.971
_diffrn_measurement_device_type 'Oxford Diffraction Gemini A'
_diffrn_measurement_method CCD
_diffrn_radiation_monochromator graphite
_diffrn_radiation_source 'fine-focus sealed tube'
_diffrn_radiation_type MoK\a
_diffrn_radiation_wavelength 0.71073
_diffrn_reflns_av_R_equivalents 0.0306
_diffrn_reflns_av_sigmaI/netI 0.0376
_diffrn_reflns_limit_h_max 9
_diffrn_reflns_limit_h_min -9
_diffrn_reflns_limit_k_max 17
_diffrn_reflns_limit_k_min -17
_diffrn_reflns_limit_l_max 15
_diffrn_reflns_limit_l_min -19
_diffrn_reflns_number 9432
_diffrn_reflns_theta_full 27.50
_diffrn_reflns_theta_max 27.50
_diffrn_reflns_theta_min 3.07
_exptl_absorpt_coefficient_mu 1.450
_exptl_absorpt_correction_T_max 1.00000
_exptl_absorpt_correction_T_min 0.91046
_exptl_absorpt_correction_type multi-scan
_exptl_absorpt_process_details
; 
CrysAlis RED, Oxford Diffraction Ltd., 
Version 1.171.32.29 (release 10-06-2008 CrysAlis171 .NET) 
(compiled Jun 10 2008,16:49:55) 
Empirical absorption correction using spherical harmonics, 
 implemented in SCALE3 ABSPACK scaling algorithm. 
;
_exptl_crystal_density_diffrn 1.505
_exptl_crystal_density_method 'not measured'
_exptl_crystal_F_000 668
_exptl_crystal_size_max 0.25
_exptl_crystal_size_mid 0.20
_exptl_crystal_size_min 0.15
_refine_diff_density_max 0.805
_refine_diff_density_min -0.577
_refine_diff_density_rms 0.088
_refine_ls_extinction_coef 0.0004(4)
_refine_ls_extinction_expression Fc^*^=kFc[1+0.001xFc^2^\l^3^/sin(2\q)]^-1/4^
_refine_ls_extinction_method SHELXL
_refine_ls_goodness_of_fit_ref 1.041
_refine_ls_hydrogen_treatment mixed
_refine_ls_matrix_type full
_refine_ls_number_parameters 137
_refine_ls_number_reflns 3206
_refine_ls_number_restraints 0
_refine_ls_restrained_S_all 1.041
_refine_ls_R_factor_all 0.0530
_refine_ls_R_factor_gt 0.0341
_refine_ls_shift/su_max 0.000
_refine_ls_shift/su_mean 0.000
_refine_ls_structure_factor_coef Fsqd
_refine_ls_weighting_details 'calc w=1/[\s^2^(Fo^2^)+(0.0494P)^2^+0.4716P] where P=(Fo^2^+2Fc^2^)/3'
_refine_ls_weighting_scheme calc
_refine_ls_wR_factor_gt 0.0867
_refine_ls_wR_factor_ref 0.0932
_reflns_number_gt 2468
_reflns_number_total 3206
_reflns_threshold_expression >2sigma(I)
_cod_data_source_file ic900296y_si_001.cif
_cod_data_source_block ic13445
_cod_depositor_comments
;
The following automatic conversions were performed:
'_symmetry_cell_setting' value 'Monoclinic' changed to 'monoclinic'
according to '/home/saulius/struct/CIF-dictionaries/cif_core.dic'
dictionary named 'cif_core.dic' version 2.4.1 from 2010-06-29.

Automatic conversion script
Id: cif_fix_enum 1527 2010-12-29 10:47:43Z saulius 
;
_cod_database_code 4302906

loop_
_symmetry_equiv_pos_as_xyz
'x, y, z'
'-x, y+1/2, -z+1/2'
'-x, -y, -z'
'x, -y-1/2, z-1/2'

loop_
_atom_site_label
_atom_site_type_symbol
_atom_site_fract_x
_atom_site_fract_y
_atom_site_fract_z
_atom_site_U_iso_or_equiv
_atom_site_adp_type
_atom_site_occupancy
_atom_site_symmetry_multiplicity
_atom_site_calc_flag
_atom_site_refinement_flags
_atom_site_disorder_assembly
_atom_site_disorder_group
Pd1 Pd 0.20146(3) 0.987144(19) 0.207324(17) 0.03214(12) Uani 1 1 d . . .
Cl1 Cl 0.11876(16) 0.85848(8) 0.10412(8) 0.0608(3) Uani 1 1 d . . .
N1 N 0.2701(4) 1.1093(2) 0.29031(19) 0.0390(7) Uani 1 1 d . . .
N2 N 0.0023(4) 1.0983(2) 0.13176(19) 0.0336(7) Uani 1 1 d . . .
C1 C 0.2135(5) 1.1911(3) 0.2527(3) 0.0426(9) Uani 1 1 d . . .
H1A H 0.2346 1.2506 0.2858 0.051 Uiso 1 1 calc R . .
C2 C 0.1110(5) 1.1943(3) 0.1537(2) 0.0371(8) Uani 1 1 d . . .
C3 C 0.2610(5) 1.1937(3) 0.0996(3) 0.0454(9) Uani 1 1 d . . .
H3A H 0.3340 1.1332 0.1125 0.068 Uiso 1 1 calc R . .
H3B H 0.3417 1.2510 0.1160 0.068 Uiso 1 1 calc R . .
H3C H 0.2017 1.1965 0.0362 0.068 Uiso 1 1 calc R . .
C4 C -0.0046(6) 1.2904(3) 0.1332(3) 0.0566(11) Uani 1 1 d . . .
H4A H -0.0685 1.2916 0.0703 0.085 Uiso 1 1 calc R . .
H4B H 0.0771 1.3477 0.1468 0.085 Uiso 1 1 calc R . .
H4C H -0.0953 1.2925 0.1694 0.085 Uiso 1 1 calc R . .
C5 C -0.1928(5) 1.0976(3) 0.1464(3) 0.0437(9) Uani 1 1 d . . .
H5A H -0.2613 1.1555 0.1147 0.052 Uiso 1 1 calc R . .
C6 C -0.2883(6) 1.0023(3) 0.1040(4) 0.0619(13) Uani 1 1 d . . .
H6A H -0.2858 1.0001 0.0413 0.093 Uiso 1 1 calc R . .
H6B H -0.4164 1.0017 0.1092 0.093 Uiso 1 1 calc R . .
H6C H -0.2233 0.9449 0.1346 0.093 Uiso 1 1 calc R . .
C7 C -0.1972(6) 1.1038(4) 0.2446(3) 0.0587(11) Uani 1 1 d . . .
H7A H -0.1381 1.1651 0.2701 0.088 Uiso 1 1 calc R . .
H7B H -0.1309 1.0474 0.2766 0.088 Uiso 1 1 calc R . .
H7C H -0.3253 1.1027 0.2498 0.088 Uiso 1 1 calc R . .
C8 C 0.4089(4) 0.8946(2) 0.2811(2) 0.0347(8) Uani 1 1 d . . .
H8A H 0.4766 0.9296 0.3341 0.052 Uiso 1 1 calc R . .
H8B H 0.4941 0.8761 0.2447 0.052 Uiso 1 1 calc R . .
H8C H 0.3526 0.8351 0.2988 0.052 Uiso 1 1 calc R . .
C9 C 0.3724(6) 1.1061(3) 0.3883(3) 0.0562(11) Uani 1 1 d . . .
H9A H 0.4690 1.0539 0.3936 0.067 Uiso 1 1 calc R . .
C10 C 0.4718(7) 1.1992(4) 0.4240(3) 0.0773(16) Uani 1 1 d . . .
H10A H 0.5337 1.1899 0.4866 0.116 Uiso 1 1 calc R . .
H10B H 0.3831 1.2534 0.4184 0.116 Uiso 1 1 calc R . .
H10C H 0.5634 1.2150 0.3904 0.116 Uiso 1 1 calc R . .
C11 C 0.2372(7) 1.0692(4) 0.4406(3) 0.0708(14) Uani 1 1 d . . .
H11A H 0.2991 1.0660 0.5037 0.106 Uiso 1 1 calc R . .
H11B H 0.1933 1.0033 0.4196 0.106 Uiso 1 1 calc R . .
H11C H 0.1323 1.1145 0.4322 0.106 Uiso 1 1 calc R . .

loop_
_atom_site_aniso_label
_atom_site_aniso_U_11
_atom_site_aniso_U_22
_atom_site_aniso_U_33
_atom_site_aniso_U_23
_atom_site_aniso_U_13
_atom_site_aniso_U_12
Pd1 0.03043(16) 0.03304(17) 0.03085(18) 0.00128(11) 0.00319(11) 0.00305(10)
Cl1 0.0699(7) 0.0494(6) 0.0536(7) -0.0107(5) -0.0039(5) 0.0139(5)
N1 0.0387(17) 0.0452(18) 0.0314(17) -0.0010(13) 0.0050(13) -0.0035(13)
N2 0.0291(14) 0.0324(15) 0.0377(17) 0.0016(12) 0.0050(12) 0.0033(11)
C1 0.051(2) 0.038(2) 0.038(2) -0.0071(17) 0.0092(17) -0.0040(17)
C2 0.0417(19) 0.0305(18) 0.038(2) 0.0003(15) 0.0064(16) 0.0008(14)
C3 0.046(2) 0.047(2) 0.041(2) 0.0022(18) 0.0081(17) -0.0094(17)
C4 0.068(3) 0.035(2) 0.063(3) 0.0021(19) 0.008(2) 0.0103(19)
C5 0.0318(18) 0.046(2) 0.053(2) -0.0011(18) 0.0081(17) 0.0064(15)
C6 0.033(2) 0.075(3) 0.075(3) -0.016(2) 0.008(2) -0.0090(19)
C7 0.045(2) 0.071(3) 0.066(3) -0.007(2) 0.024(2) 0.001(2)
C8 0.0246(17) 0.0363(18) 0.039(2) 0.0076(15) -0.0010(14) 0.0067(13)
C9 0.070(3) 0.063(3) 0.030(2) -0.0017(19) 0.000(2) -0.004(2)
C10 0.078(3) 0.107(4) 0.043(3) -0.015(3) 0.006(2) -0.038(3)
C11 0.086(3) 0.082(4) 0.039(2) 0.003(2) 0.005(2) -0.024(3)

loop_
_atom_type_symbol
_atom_type_description
_atom_type_scat_dispersion_real
_atom_type_scat_dispersion_imag
_atom_type_scat_source
C C 0.0033 0.0016 'International Tables Vol C Tables 4.2.6.8 and 6.1.1.4'
H H 0.0000 0.0000 'International Tables Vol C Tables 4.2.6.8 and 6.1.1.4'
N N 0.0061 0.0033 'International Tables Vol C Tables 4.2.6.8 and 6.1.1.4'
Cl Cl 0.1484 0.1585 'International Tables Vol C Tables 4.2.6.8 and 6.1.1.4'
Pd Pd -0.9988 1.0072 'International Tables Vol C Tables 4.2.6.8 and 6.1.1.4'

loop_
_geom_angle_atom_site_label_1
_geom_angle_atom_site_label_2
_geom_angle_atom_site_label_3
_geom_angle
_geom_angle_site_symmetry_1
_geom_angle_site_symmetry_3
_geom_angle_publ_flag
N1 Pd1 C8 95.53(12) . . ?
N1 Pd1 N2 79.88(11) . . ?
C8 Pd1 N2 174.05(11) . . ?
N1 Pd1 Cl1 175.36(9) . . ?
C8 Pd1 Cl1 88.19(10) . . ?
N2 Pd1 Cl1 96.23(8) . . ?
C1 N1 C9 120.7(3) . . ?
C1 N1 Pd1 113.6(2) . . ?
C9 N1 Pd1 125.6(3) . . ?
C5 N2 C2 116.6(3) . . ?
C5 N2 Pd1 117.1(2) . . ?
C2 N2 Pd1 101.81(18) . . ?
N1 C1 C2 120.7(3) . . ?
N1 C1 H1A 119.7 . . ?
C2 C1 H1A 119.7 . . ?
N2 C2 C1 108.0(3) . . ?
N2 C2 C4 115.4(3) . . ?
C1 C2 C4 110.3(3) . . ?
N2 C2 C3 106.7(3) . . ?
C1 C2 C3 106.8(3) . . ?
C4 C2 C3 109.3(3) . . ?
C2 C3 H3A 109.5 . . ?
C2 C3 H3B 109.5 . . ?
H3A C3 H3B 109.5 . . ?
C2 C3 H3C 109.5 . . ?
H3A C3 H3C 109.5 . . ?
H3B C3 H3C 109.5 . . ?
C2 C4 H4A 109.5 . . ?
C2 C4 H4B 109.5 . . ?
H4A C4 H4B 109.5 . . ?
C2 C4 H4C 109.5 . . ?
H4A C4 H4C 109.5 . . ?
H4B C4 H4C 109.5 . . ?
N2 C5 C7 113.2(3) . . ?
N2 C5 C6 107.6(3) . . ?
C7 C5 C6 110.6(4) . . ?
N2 C5 H5A 108.4 . . ?
C7 C5 H5A 108.4 . . ?
C6 C5 H5A 108.4 . . ?
C5 C6 H6A 109.5 . . ?
C5 C6 H6B 109.5 . . ?
H6A C6 H6B 109.5 . . ?
C5 C6 H6C 109.5 . . ?
H6A C6 H6C 109.5 . . ?
H6B C6 H6C 109.5 . . ?
C5 C7 H7A 109.5 . . ?
C5 C7 H7B 109.5 . . ?
H7A C7 H7B 109.5 . . ?
C5 C7 H7C 109.5 . . ?
H7A C7 H7C 109.5 . . ?
H7B C7 H7C 109.5 . . ?
Pd1 C8 H8A 109.5 . . ?
Pd1 C8 H8B 109.5 . . ?
H8A C8 H8B 109.5 . . ?
Pd1 C8 H8C 109.5 . . ?
H8A C8 H8C 109.5 . . ?
H8B C8 H8C 109.5 . . ?
C10 C9 C11 114.3(4) . . ?
C10 C9 N1 115.3(4) . . ?
C11 C9 N1 107.6(3) . . ?
C10 C9 H9A 106.3 . . ?
C11 C9 H9A 106.3 . . ?
N1 C9 H9A 106.3 . . ?
C9 C10 H10A 109.5 . . ?
C9 C10 H10B 109.5 . . ?
H10A C10 H10B 109.5 . . ?
C9 C10 H10C 109.5 . . ?
H10A C10 H10C 109.5 . . ?
H10B C10 H10C 109.5 . . ?
C9 C11 H11A 109.5 . . ?
C9 C11 H11B 109.5 . . ?
H11A C11 H11B 109.5 . . ?
C9 C11 H11C 109.5 . . ?
H11A C11 H11C 109.5 . . ?
H11B C11 H11C 109.5 . . ?

loop_
_geom_bond_atom_site_label_1
_geom_bond_atom_site_label_2
_geom_bond_distance
_geom_bond_site_symmetry_2
_geom_bond_publ_flag
Pd1 N1 2.045(3) . ?
Pd1 C8 2.066(3) . ?
Pd1 N2 2.199(3) . ?
Pd1 Cl1 2.3036(10) . ?
N1 C1 1.253(5) . ?
N1 C9 1.502(4) . ?
N2 C5 1.497(4) . ?
N2 C2 1.499(4) . ?
C1 C2 1.515(5) . ?
C1 H1A 0.9300 . ?
C2 C4 1.523(5) . ?
C2 C3 1.523(5) . ?
C3 H3A 0.9600 . ?
C3 H3B 0.9600 . ?
C3 H3C 0.9600 . ?
C4 H4A 0.9600 . ?
C4 H4B 0.9600 . ?
C4 H4C 0.9600 . ?
C5 C7 1.507(6) . ?
C5 C6 1.514(5) . ?
C5 H5A 0.9800 . ?
C6 H6A 0.9600 . ?
C6 H6B 0.9600 . ?
C6 H6C 0.9600 . ?
C7 H7A 0.9600 . ?
C7 H7B 0.9600 . ?
C7 H7C 0.9600 . ?
C8 H8A 0.9600 . ?
C8 H8B 0.9600 . ?
C8 H8C 0.9600 . ?
C9 C10 1.473(6) . ?
C9 C11 1.495(6) . ?
C9 H9A 0.9800 . ?
C10 H10A 0.9600 . ?
C10 H10B 0.9600 . ?
C10 H10C 0.9600 . ?
C11 H11A 0.9600 . ?
C11 H11B 0.9600 . ?
C11 H11C 0.9600 . ?
